data_7217113
loop_
_publ_author_name
'Brouwer, Eric B.'
'Gougeon, Regis D. M.'
'Hirschinger, Je&#x00B4;r\^ome'
'Udachin, Kostantin A.'
'Harris, Robin K.'
'Ripmeester, John A.'

_publ_section_title
;
 Intermolecular distance measurements in supramolecular solids: 13C--19F
 REDOR NMR spectroscopy of p-tert-butylcalix[4]arene--fluorobenzene
;
_journal_issue 17
_journal_name_full 'Physical Chemistry Chemical Physics'
_journal_page_first 4043
_journal_paper_doi 10.1039/a904189c
_journal_volume 1
_journal_year 1999
_chemical_formula_sum 'C50 H61 F O4'
_chemical_formula_weight 744.99
_chemical_name_systematic
; 
 ? 
;
_space_group_IT_number 85
_symmetry_space_group_name_Hall '-P 4a'
_symmetry_space_group_name_H-M 'P 4/n :2'
_atom_sites_solution_hydrogens geom
_atom_sites_solution_primary direct
_atom_sites_solution_secondary difmap
_audit_creation_method SHELXL-97
_cell_angle_alpha 90.00
_cell_angle_beta 90.00
_cell_angle_gamma 90.00
_cell_formula_units_Z 2
_cell_length_a 12.8581(2)
_cell_length_b 12.8581(2)
_cell_length_c 13.2833(3)
_cell_measurement_temperature 293(2)
_cell_volume 2196.14(7)
_computing_structure_refinement 'SHELXL-97 (Sheldrick, 1997)'
_computing_structure_solution 'SHELXS-97 (Sheldrick, 1990)'
_diffrn_ambient_temperature 293(2)
_diffrn_measured_fraction_theta_full 0.898
_diffrn_measured_fraction_theta_max 0.898
_diffrn_radiation_monochromator graphite
_diffrn_radiation_source 'fine-focus sealed tube'
_diffrn_radiation_type MoK\a
_diffrn_radiation_wavelength 0.71073
_diffrn_reflns_av_R_equivalents 0.0192
_diffrn_reflns_av_sigmaI/netI 0.0147
_diffrn_reflns_limit_h_max 17
_diffrn_reflns_limit_h_min -12
_diffrn_reflns_limit_k_max 15
_diffrn_reflns_limit_k_min -17
_diffrn_reflns_limit_l_max 17
_diffrn_reflns_limit_l_min -17
_diffrn_reflns_number 13945
_diffrn_reflns_theta_full 28.70
_diffrn_reflns_theta_max 28.70
_diffrn_reflns_theta_min 2.24
_exptl_absorpt_coefficient_mu 0.072
_exptl_crystal_density_diffrn 1.127
_exptl_crystal_density_method 'not measured'
_exptl_crystal_F_000 804
_refine_diff_density_max 0.257
_refine_diff_density_min -0.192
_refine_diff_density_rms 0.035
_refine_ls_extinction_coef 0.011(4)
_refine_ls_extinction_expression Fc^*^=kFc[1+0.001xFc^2^\l^3^/sin(2\q)]^-1/4^
_refine_ls_extinction_method SHELXL
_refine_ls_goodness_of_fit_ref 1.021
_refine_ls_hydrogen_treatment mixed
_refine_ls_matrix_type full
_refine_ls_number_parameters 288
_refine_ls_number_reflns 2666
_refine_ls_number_restraints 104
_refine_ls_restrained_S_all 1.018
_refine_ls_R_factor_all 0.0625
_refine_ls_R_factor_gt 0.0477
_refine_ls_shift/su_max 0.033
_refine_ls_shift/su_mean 0.004
_refine_ls_structure_factor_coef Fsqd
_refine_ls_weighting_details 'w=1/[\s^2^(Fo^2^)+(0.0995P)^2^+0.0740P] where P=(Fo^2^+2Fc^2^)/3'
_refine_ls_weighting_scheme calc
_refine_ls_wR_factor_gt 0.1308
_refine_ls_wR_factor_ref 0.1464
_reflns_number_gt 2024
_reflns_number_total 2666
_reflns_threshold_expression >2sigma(I)
_cod_data_source_file 904189c.txt
_cod_data_source_block koss28
_cod_depositor_comments
;
The following automatic conversions were performed:

'_refine_ls_weighting_scheme' value 'calc
w=1/[\s^2^(Fo^2^)+(0.0995P)^2^+0.0740P] where P=(Fo^2^+2Fc^2^)/3' was
changed to 'calc'. New tag '_refine_ls_weighting_details' was
created. The value of the new tag was set to
'w=1/[\s^2^(Fo^2^)+(0.0995P)^2^+0.0740P] where P=(Fo^2^+2Fc^2^)/3'.

Automatic conversion script
Id: cif_fix_values 3143 2015-03-26 13:38:13Z robertas 
;
_cod_database_code 7217113

loop_
_symmetry_equiv_pos_as_xyz
'x, y, z'
'-x+1/2, -y+1/2, z'
'-y+1/2, x, z'
'y, -x+1/2, z'
'-x, -y, -z'
'x-1/2, y-1/2, -z'
'y-1/2, -x, -z'
'-y, x-1/2, -z'

loop_
_atom_site_label
_atom_site_type_symbol
_atom_site_fract_x
_atom_site_fract_y
_atom_site_fract_z
_atom_site_U_iso_or_equiv
_atom_site_adp_type
_atom_site_occupancy
_atom_site_calc_flag
_atom_site_refinement_flags
_atom_site_disorder_assembly
_atom_site_disorder_group
C8 C 0.51683(8) 0.33713(8) 0.54056(9) 0.0465(3) Uani 1 d . . .
C2A C 0.4727(5) 0.0386(5) 0.6669(5) 0.061(2) Uani 0.67 d P A 1
C4A C 0.5495(7) 0.1981(6) 0.6688(5) 0.055(2) Uani 0.67 d P A 1
C6A C 0.4374(5) 0.1560(4) 0.5462(5) 0.0512(17) Uani 0.67 d P B 1
O7A O 0.3802(3) 0.1840(3) 0.4525(2) 0.0427(8) Uani 0.67 d P B 1
C3A C 0.5426(4) 0.1045(5) 0.7146(4) 0.0620(18) Uani 0.67 d PD A 1
C9A C 0.6084(5) 0.0722(5) 0.8092(5) 0.0666(14) Uani 0.67 d P A 1
C10A C 0.5947(3) 0.1552(3) 0.8903(2) 0.1050(9) Uani 0.67 d PD A 1
H10A H 0.5241 0.1545 0.9139 0.157 Uiso 0.67 calc PR A 1
H10B H 0.6105 0.2223 0.8627 0.157 Uiso 0.67 calc PR A 1
H10C H 0.6408 0.1408 0.9454 0.157 Uiso 0.67 calc PR A 1
C11A C 0.7247(2) 0.0729(3) 0.7755(3) 0.1050(10) Uani 0.67 d PD A 1
H11A H 0.7445 0.1423 0.7570 0.158 Uiso 0.67 calc PR A 1
H11B H 0.7334 0.0275 0.7188 0.158 Uiso 0.67 calc PR A 1
H11C H 0.7676 0.0494 0.8301 0.158 Uiso 0.67 calc PR A 1
C12A C 0.5810(4) -0.0338(3) 0.8473(4) 0.1271(19) Uani 0.67 d PD A 1
H12A H 0.6259 -0.0515 0.9025 0.191 Uiso 0.67 calc PR A 1
H12B H 0.5896 -0.0837 0.7942 0.191 Uiso 0.67 calc PR A 1
H12C H 0.5100 -0.0342 0.8697 0.191 Uiso 0.67 calc PR A 1
C1 C 0.41592(7) 0.05968(7) 0.58375(8) 0.0421(3) Uani 1 d . C 2
C5 C 0.50207(7) 0.22822(7) 0.58351(7) 0.0424(3) Uani 1 d . C 2
C2B C 0.4723(6) 0.0263(8) 0.6714(5) 0.0291(15) Uani 0.33 d P C 2
C4B C 0.5657(12) 0.1982(10) 0.6690(6) 0.0326(14) Uani 0.33 d P C 2
C6B C 0.4273(6) 0.1598(4) 0.5346(7) 0.0208(11) Uani 0.33 d P C 2
O7B O 0.3865(10) 0.1872(12) 0.4563(9) 0.084(4) Uani 0.33 d P C 2
C3B C 0.5458(7) 0.0953(7) 0.7111(6) 0.0364(19) Uani 0.33 d PD C 2
C9B C 0.6095(15) 0.0566(13) 0.7942(12) 0.087(4) Uani 0.33 d P C 2
C10B C 0.6792(6) 0.1408(6) 0.8424(4) 0.1050(9) Uani 0.33 d PD C 2
H10D H 0.7359 0.1565 0.7980 0.157 Uiso 0.33 calc PR C 2
H10E H 0.7061 0.1156 0.9053 0.157 Uiso 0.33 calc PR C 2
H10F H 0.6390 0.2025 0.8540 0.157 Uiso 0.33 calc PR C 2
C11B C 0.6764(5) -0.0367(6) 0.7682(5) 0.113(2) Uani 0.33 d PD C 2
H11D H 0.6329 -0.0963 0.7576 0.170 Uiso 0.33 calc PR C 2
H11E H 0.7237 -0.0504 0.8226 0.170 Uiso 0.33 calc PR C 2
H11F H 0.7152 -0.0224 0.7080 0.170 Uiso 0.33 calc PR C 2
C12B C 0.5335(6) 0.0170(8) 0.8829(5) 0.114(3) Uani 0.33 d PD C 2
H12D H 0.5003 0.0758 0.9138 0.170 Uiso 0.33 calc PR C 2
H12E H 0.5735 -0.0198 0.9325 0.170 Uiso 0.33 calc PR C 2
H12F H 0.4817 -0.0285 0.8553 0.170 Uiso 0.33 calc PR C 2
H1 H 0.5111(12) 0.3357(11) 0.4665(11) 0.056(4) Uiso 1 d . . .
H3 H 0.5843(12) 0.3597(11) 0.5570(10) 0.052(3) Uiso 1 d . . .
H2A H 0.464(3) -0.014(3) 0.695(3) 0.063(16) Uiso 0.67 d P . .
H2B H 0.465(3) -0.045(4) 0.701(3) 0.030(12) Uiso 0.33 d P . .
H2A H 0.6030(16) 0.2484(15) 0.7026(15) 0.037(5) Uiso 0.67 d P . .
H2B H 0.620(7) 0.233(6) 0.665(6) 0.10(2) Uiso 0.33 d P . .
H7A H 0.151(2) 0.174(3) 0.4421(18) 0.057(6) Uiso 0.67 d P . .
H7B H 0.257(5) 0.125(3) 0.438(3) 0.037(9) Uiso 0.33 d P . .
F1 F 0.287(2) 0.3002(16) 0.0746(9) 0.68(4) Uani 0.25 d PDU . .
C1G C 0.2661(14) 0.2757(9) -0.0249(6) 0.102(7) Uani 0.25 d PDU . .
C2G C 0.1691(9) 0.2554(8) -0.0542(9) 0.114(6) Uani 0.25 d PDU . .
C3G C 0.1483(8) 0.2315(9) -0.1507(7) 0.106(5) Uani 0.25 d PDU . .
C4G C 0.2269(10) 0.2283(10) -0.2176(6) 0.086(6) Uani 0.25 d PDU . .
C5G C 0.3243(8) 0.2485(12) -0.1887(8) 0.137(8) Uani 0.25 d PDU . .
C6G C 0.3447(11) 0.2723(11) -0.0925(9) 0.149(10) Uani 0.25 d PDU . .
H2G H 0.1175 0.2587 -0.0064 0.083 Uiso 0.25 d P . .
H3G H 0.0784 0.2183 -0.1685 0.089 Uiso 0.25 d P . .
H4G H 0.2124 0.2113 -0.2839 0.050 Uiso 0.25 d P . .
H5G H 0.3769 0.2440 -0.2349 0.063 Uiso 0.25 d P . .
H6G H 0.4138 0.2845 -0.0713 0.091 Uiso 0.25 d P . .

loop_
_atom_site_aniso_label
_atom_site_aniso_U_11
_atom_site_aniso_U_22
_atom_site_aniso_U_33
_atom_site_aniso_U_23
_atom_site_aniso_U_13
_atom_site_aniso_U_12
C8 0.0372(5) 0.0414(5) 0.0609(6) 0.0032(4) 0.0102(4) -0.0016(4)
C2A 0.058(3) 0.039(2) 0.086(3) 0.0100(13) 0.0127(18) -0.0014(12)
C4A 0.041(3) 0.0450(18) 0.079(3) -0.0075(15) -0.0024(13) -0.0072(16)
C6A 0.045(2) 0.063(2) 0.0449(19) 0.0006(11) 0.0024(13) 0.0126(12)
O7A 0.0465(16) 0.0444(16) 0.0373(10) 0.0012(9) -0.0018(10) 0.0031(13)
C3A 0.057(3) 0.058(3) 0.070(3) -0.0059(17) -0.0164(18) 0.0002(16)
C9A 0.078(2) 0.0550(15) 0.066(3) 0.016(2) -0.031(2) -0.0124(14)
C10A 0.138(2) 0.1092(18) 0.0674(14) 0.0015(13) -0.0329(14) -0.0168(19)
C11A 0.0765(15) 0.108(2) 0.130(2) -0.0017(18) -0.0502(16) 0.0155(15)
C12A 0.167(4) 0.081(2) 0.134(3) 0.048(2) -0.086(3) -0.036(2)
C1 0.0369(4) 0.0373(4) 0.0521(6) -0.0047(4) 0.0052(4) 0.0014(3)
C5 0.0356(4) 0.0382(4) 0.0534(5) -0.0007(4) 0.0079(4) 0.0006(3)
C2B 0.029(2) 0.027(3) 0.031(2) 0.0030(17) -0.0100(16) -0.0052(17)
C4B 0.021(3) 0.040(3) 0.037(3) 0.0077(18) -0.0017(13) -0.0024(16)
C6B 0.0172(15) 0.0157(16) 0.030(2) -0.0041(13) 0.0002(15) -0.0024(12)
O7B 0.068(5) 0.076(6) 0.108(7) -0.007(5) 0.001(4) -0.017(4)
C3B 0.042(3) 0.025(2) 0.043(3) 0.0101(18) 0.007(2) -0.0047(19)
C9B 0.090(6) 0.100(8) 0.072(5) -0.025(4) -0.009(4) -0.009(4)
C10B 0.138(2) 0.1092(18) 0.0674(14) 0.0015(13) -0.0329(14) -0.0168(19)
C11B 0.096(4) 0.143(6) 0.101(4) 0.026(4) -0.029(3) 0.045(4)
C12B 0.107(5) 0.164(8) 0.070(3) 0.050(5) 0.003(3) 0.003(5)
F1 0.230(7) 0.290(8) 0.110(3) -0.120(4) 0.080(4) 0.010(6)
C1G 0.116(15) 0.109(16) 0.081(3) -0.038(8) -0.027(11) 0.031(9)
C2G 0.063(8) 0.166(13) 0.115(8) -0.026(9) 0.010(6) 0.017(8)
C3G 0.060(6) 0.148(12) 0.112(11) -0.027(11) -0.010(7) 0.003(7)
C4G 0.114(16) 0.072(9) 0.071(3) -0.022(7) -0.015(9) 0.005(4)
C5G 0.060(9) 0.246(19) 0.106(10) -0.077(12) 0.017(6) -0.015(10)
C6G 0.068(6) 0.178(15) 0.20(2) -0.133(17) 0.001(11) -0.017(9)

loop_
_atom_type_symbol
_atom_type_description
_atom_type_scat_dispersion_real
_atom_type_scat_dispersion_imag
_atom_type_scat_source
C C 0.0033 0.0016 'International Tables Vol C Tables 4.2.6.8 and 6.1.1.4'
H H 0.0000 0.0000 'International Tables Vol C Tables 4.2.6.8 and 6.1.1.4'
O O 0.0106 0.0060 'International Tables Vol C Tables 4.2.6.8 and 6.1.1.4'
F F 0.0171 0.0103 'International Tables Vol C Tables 4.2.6.8 and 6.1.1.4'

loop_
_geom_angle_atom_site_label_1
_geom_angle_atom_site_label_2
_geom_angle_atom_site_label_3
_geom_angle
_geom_angle_site_symmetry_1
_geom_angle_site_symmetry_3
C5 C8 C1 112.93(8) . 3
C4A C3A C2A 112.4(6) . .
C4A C3A C9A 124.0(6) . .
C2A C3A C9A 123.5(5) . .
C12A C9A C10A 111.7(5) . .
C12A C9A C11A 109.1(5) . .
C10A C9A C11A 108.0(5) . .
C12A C9A C3A 112.6(5) . .
C10A C9A C3A 108.5(4) . .
C11A C9A C3A 106.6(4) . .
C2B C1 C6B 125.4(6) . .
C2B C1 C8 116.5(4) . 4
C6B C1 C8 118.0(4) . 4
C4B C5 C6B 124.1(7) . .
C4B C5 C8 117.9(5) . .
C6B C5 C8 118.0(4) . .
C3B C2B C1 117.1(8) . .
C5 C4B C3B 116.3(10) . .
O7B C6B C1 126.7(9) . .
O7B C6B C5 119.4(8) . .
C1 C6B C5 113.6(7) . .
C2B C3B C9B 116.5(9) . .
C2B C3B C4B 123.3(9) . .
C9B C3B C4B 120.1(11) . .
C3B C9B C11B 114.6(12) . .
C3B C9B C10B 113.5(11) . .
C11B C9B C10B 108.6(12) . .
C3B C9B C12B 108.7(13) . .
C11B C9B C12B 105.1(10) . .
C10B C9B C12B 105.6(11) . .
F1 F1 F1 90.000(3) 3 4
F1 F1 C1G 77.0(10) 3 .
F1 F1 C1G 78.7(4) 4 .
F1 F1 C1G 80.1(3) 3 4
F1 F1 C1G 58.7(7) 4 4
C1G F1 C1G 20.1(5) . 4
F1 F1 F1 45.000(2) 3 2
F1 F1 F1 45.000(4) 4 2
C1G F1 F1 72.7(9) . 2
C1G F1 F1 60.7(6) 4 2
F1 F1 C1G 57.6(8) 3 3
F1 F1 C1G 78.9(8) 4 3
C1G F1 C1G 19.5(7) . 3
C1G F1 C1G 28.3(8) 4 3
F1 F1 C1G 59.0(11) 2 3
F1 F1 C1G 62.5(5) 3 2
F1 F1 C1G 61.1(7) 4 2
C1G F1 C1G 24.8(7) . 2
C1G F1 C1G 17.7(5) 4 2
F1 F1 C1G 48.0(8) 2 2
C1G F1 C1G 17.8(4) 3 2
F1 F1 C2G 79.2(12) 3 4
F1 F1 C2G 104.5(7) 4 4
C1G F1 C2G 25.9(5) . 4
C1G F1 C2G 45.9(6) 4 4
F1 F1 C2G 92.6(11) 2 4
C1G F1 C2G 33.6(10) 3 4
C1G F1 C2G 47.9(7) 2 4
C1G C1G C1G 90.000(9) 3 4
C1G C1G C1G 45.000(4) 3 2
C1G C1G C1G 45.000(7) 4 2
C1G C1G C2G 92(4) 3 4
C1G C1G C2G 151.6(12) 4 4
C1G C1G C2G 130(3) 2 4
C1G C1G C2G 136(2) 3 2
C1G C1G C2G 55(3) 4 2
C1G C1G C2G 96(3) 2 2
C2G C1G C2G 107.4(16) 4 2
C1G C1G C2G 17.0(7) 3 .
C1G C1G C2G 91(2) 4 .
C1G C1G C2G 48(2) 2 .
C2G C1G C2G 82.8(14) 4 .
C2G C1G C2G 125.9(13) 2 .
C1G C1G C6G 136.1(7) 3 .
C1G C1G C6G 79(2) 4 .
C1G C1G C6G 111.7(18) 2 .
C2G C1G C6G 80.7(14) 4 .
C2G C1G C6G 26.9(9) 2 .
C2G C1G C6G 119.9(7) . .
C1G C1G C6G 78(2) 3 3
C1G C1G C6G 136.0(7) 4 3
C1G C1G C6G 111(2) 2 3
C2G C1G C6G 19.8(12) 4 3
C2G C1G C6G 107.8(11) 2 3
C2G C1G C6G 66.0(6) . 3
C6G C1G C6G 81.6(7) . 3
C1G C1G F1 103.7(14) 3 .
C1G C1G F1 100.3(7) 4 .
C1G C1G F1 107.2(8) 2 .
C2G C1G F1 106.7(10) 4 .
C2G C1G F1 107.6(14) 2 .
C2G C1G F1 120.2(15) . .
C6G C1G F1 119.9(14) . .
C6G C1G F1 123.6(8) 3 .
C1G C1G C2G 67(2) 3 3
C1G C1G C2G 28.6(18) 4 3
C1G C1G C2G 25.7(17) 2 3
C2G C1G C2G 131.1(14) 4 3
C2G C1G C2G 71.2(9) 2 3
C2G C1G C2G 63.8(7) . 3
C6G C1G C2G 86.2(7) . 3
C6G C1G C2G 111.8(8) 3 3
F1 C1G C2G 120.5(7) . 3
C1G C1G F1 59.6(10) 3 3
C1G C1G F1 102.0(13) 4 3
C1G C1G F1 77.8(14) 2 3
C2G C1G F1 103(2) 4 3
C2G C1G F1 144.1(11) 2 3
C2G C1G F1 75.9(10) . 3
C6G C1G F1 164.1(10) . 3
C6G C1G F1 107.4(13) 3 3
F1 C1G F1 44.3(13) . 3
C2G C1G F1 101.9(11) 3 3
C1G C1G F1 98.9(6) 3 4
C1G C1G F1 56.8(12) 4 4
C1G C1G F1 73.9(10) 2 4
C2G C1G F1 150.1(15) 4 4
C2G C1G F1 83.9(17) 2 4
C2G C1G F1 113.5(12) . 4
C6G C1G F1 109.0(15) . 4
C6G C1G F1 166.2(15) 3 4
F1 C1G F1 43.7(11) . 4
C2G C1G F1 78.5(9) 3 4
F1 C1G F1 60.3(16) 3 4
C6G C2G C1G 135(3) 2 3
C6G C2G C1G 108(2) 2 2
C1G C2G C1G 33.3(18) 3 2
C6G C2G C1G 126(2) 2 .
C1G C2G C1G 11.3(6) 3 .
C1G C2G C1G 35.6(12) 2 .
C6G C2G C3G 21.4(13) 2 .
C1G C2G C3G 131.4(13) 3 .
C1G C2G C3G 116.4(11) 2 .
C1G C2G C3G 120.6(9) . .
C6G C2G C1G 111.4(19) 2 4
C1G C2G C1G 24.3(19) 3 4
C1G C2G C1G 15.3(7) 2 4
C1G C2G C1G 22.3(7) . 4
C3G C2G C1G 113.6(8) . 4
C6G C2G C6G 107.5(17) 2 3
C1G C2G C6G 65.7(16) 3 3
C1G C2G C6G 91.1(16) 2 3
C1G C2G C6G 57.7(7) . 3
C3G C2G C6G 87.2(8) . 3
C1G C2G C6G 75.9(12) 4 3
C6G C2G C2G 124.7(15) 2 4
C1G C2G C2G 40.5(14) 3 4
C1G C2G C2G 68.7(8) 2 4
C1G C2G C2G 33.6(5) . 4
C3G C2G C2G 107.4(5) . 4
C1G C2G C2G 54.2(8) 4 4
C6G C2G C2G 25.4(9) 3 4
C6G C2G C2G 76(2) 2 3
C1G C2G C2G 63.7(13) 3 3
C1G C2G C2G 32.1(7) 2 3
C1G C2G C2G 62.0(7) . 3
C3G C2G C2G 87.6(6) . 3
C1G C2G C2G 40.1(8) 4 3
C6G C2G C2G 104.5(8) 3 3
C2G C2G C2G 90.000(2) 4 3
C6G C2G C5G 37.9(12) 2 2
C1G C2G C5G 115.9(13) 3 2
C1G C2G C5G 109.7(12) 2 2
C1G C2G C5G 104.7(8) . 2
C3G C2G C5G 18.4(6) . 2
C1G C2G C5G 102.6(8) 4 2
C6G C2G C5G 69.6(6) 3 2
C2G C2G C5G 89.0(5) 4 2
C2G C2G C5G 87.0(6) 3 2
C6G C2G F1 159(2) 2 3
C1G C2G F1 47.4(8) 3 3
C1G C2G F1 62.5(11) 2 3
C1G C2G F1 58.2(7) . 3
C3G C2G F1 178.8(10) . 3
C1G C2G F1 65.2(9) 4 3
C6G C2G F1 92.4(9) 3 3
C2G C2G F1 71.8(7) 4 3
C2G C2G F1 91.4(9) 3 3
C5G C2G F1 160.8(10) 2 3
C6G C2G C6G 67.1(16) 2 4
C1G C2G C6G 68.9(16) 3 4
C1G C2G C6G 42.3(9) 2 4
C1G C2G C6G 63.9(6) . 4
C3G C2G C6G 74.4(6) . 4
C1G C2G C6G 44.7(6) 4 4
C6G C2G C6G 94.5(10) 3 4
C2G C2G C6G 85.5(7) 4 4
C2G C2G C6G 16.0(4) 3 4
C5G C2G C6G 71.6(8) 2 4
F1 C2G C6G 104.5(11) 3 4
C5G C3G C6G 136(2) 2 2
C5G C3G C2G 121.9(17) 2 .
C6G C3G C2G 17.6(13) 2 .
C5G C3G C4G 28(2) 2 .
C6G C3G C4G 124.5(15) 2 .
C2G C3G C4G 119.1(8) . .
C5G C3G C4G 13.3(12) 2 4
C6G C3G C4G 123.0(16) 2 4
C2G C3G C4G 110.9(8) . 4
C4G C3G C4G 23.3(6) . 4
C5G C3G C5G 60(2) 2 4
C6G C3G C5G 101.3(16) 2 4
C2G C3G C5G 104.5(8) . 4
C4G C3G C5G 32.0(4) . 4
C4G C3G C5G 52.4(6) 4 4
C5G C3G C4G 35.2(16) 2 3
C6G C3G C4G 112.4(15) 2 3
C2G C3G C4G 107.4(8) . 3
C4G C3G C4G 12.1(3) . 3
C4G C3G C4G 26.0(6) 4 3
C5G C3G C4G 26.7(8) 4 3
C5G C3G C5G 33.7(12) 2 3
C6G C3G C5G 103.2(15) 2 3
C2G C3G C5G 88.3(8) . 3
C4G C3G C5G 45.8(5) . 3
C4G C3G C5G 25.2(6) 4 3
C5G C3G C5G 67.5(7) 4 3
C4G C3G C5G 42.6(5) 3 3
C5G C3G C3G 51.9(16) 2 4
C6G C3G C3G 89.2(12) 2 4
C2G C3G C3G 72.5(5) . 4
C4G C3G C3G 66.3(4) . 4
C4G C3G C3G 45.4(5) 4 4
C5G C3G C3G 84.7(7) 4 4
C4G C3G C3G 62.0(4) 3 4
C5G C3G C3G 20.5(3) 3 4
C5G C3G C3G 77.6(17) 2 3
C6G C3G C3G 82.5(14) 2 3
C2G C3G C3G 88.1(5) . 3
C4G C3G C3G 50.6(6) . 3
C4G C3G C3G 68.3(3) 4 3
C5G C3G C3G 19.6(5) 4 3
C4G C3G C3G 42.6(3) 3 3
C5G C3G C3G 77.2(4) 3 3
C3G C3G C3G 90.000(1) 4 3
C5G C3G C4G 25.6(13) 2 2
C6G C3G C4G 112.5(15) 2 2
C2G C3G C4G 102.4(7) . 2
C4G C3G C4G 21.4(6) . 2
C4G C3G C4G 12.6(3) 4 2
C5G C3G C4G 43.8(9) 4 2
C4G C3G C4G 17.6(3) 3 2
C5G C3G C4G 25.3(5) 3 2
C3G C3G C4G 45.4(4) 4 2
C3G C3G C4G 57.5(4) 3 2
C5G C3G C6G 74.6(15) 2 3
C6G C3G C6G 65.9(14) 2 3
C2G C3G C6G 49.0(5) . 3
C4G C3G C6G 83.8(5) . 3
C4G C3G C6G 66.2(6) 4 3
C5G C3G C6G 92.3(8) 4 3
C4G C3G C6G 76.1(7) 3 3
C5G C3G C6G 41.3(4) 3 3
C3G C3G C6G 23.5(4) 4 3
C3G C3G C6G 89.7(5) 3 3
C4G C3G C6G 62.5(6) 2 3
C4G C4G C4G 90.000(4) 4 3
C4G C4G C5G 70(3) 4 2
C4G C4G C5G 144.6(17) 3 2
C4G C4G C4G 45.000(3) 4 2
C4G C4G C4G 45.000(5) 3 2
C5G C4G C4G 110(3) 2 2
C4G C4G C5G 144(2) 4 4
C4G C4G C5G 69(3) 3 4
C5G C4G C5G 110.6(13) 2 4
C4G C4G C5G 108(3) 2 4
C4G C4G C5G 20.9(12) 4 3
C4G C4G C5G 78(2) 3 3
C5G C4G C5G 73.6(11) 2 3
C4G C4G C5G 36(2) 2 3
C5G C4G C5G 123.1(14) 4 3
C4G C4G C5G 77(2) 4 .
C4G C4G C5G 21.3(14) 3 .
C5G C4G C5G 123.3(13) 2 .
C4G C4G C5G 35(2) 2 .
C5G C4G C5G 73.2(13) 4 .
C5G C4G C5G 60.9(5) 3 .
C4G C4G C3G 90(2) 4 .
C4G C4G C3G 138.7(6) 3 .
C5G C4G C3G 22.4(13) 2 .
C4G C4G C3G 121.7(15) 2 .
C5G C4G C3G 88.4(11) 4 .
C5G C4G C3G 87.7(6) 3 .
C5G C4G C3G 120.6(7) . .
C4G C4G C3G 133.8(11) 4 3
C4G C4G C3G 67.2(18) 3 3
C5G C4G C3G 105.5(15) 2 3
C4G C4G C3G 102.4(18) 2 3
C5G C4G C3G 10.7(10) 4 3
C5G C4G C3G 113.0(6) 3 3
C5G C4G C3G 67.6(5) . 3
C3G C4G C3G 84.0(7) . 3
C4G C4G C3G 29.2(4) 4 4
C4G C4G C3G 89.7(14) 3 4
C5G C4G C3G 58.6(15) 2 4
C4G C4G C3G 51.6(14) 2 4
C5G C4G C3G 118.5(10) 4 4
C5G C4G C3G 16.8(6) 3 4
C5G C4G C3G 70.1(7) . 4
C3G C4G C3G 71.1(6) . 4
C3G C4G C3G 107.8(8) 3 4
C4G C4G C6G 91.1(16) 4 2
C4G C4G C6G 119.0(6) 3 2
C5G C4G C6G 37.0(9) 2 2
C4G C4G C6G 110.8(11) 2 2
C5G C4G C6G 75.7(9) 4 2
C5G C4G C6G 82.3(6) 3 2
C5G C4G C6G 101.8(8) . 2
C3G C4G C6G 19.8(7) . 2
C3G C4G C6G 69.1(7) 3 2
C3G C4G C6G 65.9(7) 4 2
C4G C4G C3G 72.7(14) 4 2
C4G C4G C3G 33.6(9) 3 2
C5G C4G C3G 111.1(11) 2 2
C4G C4G C3G 36.9(11) 2 2
C5G C4G C3G 73.9(17) 4 2
C5G C4G C3G 54.1(7) 3 2
C5G C4G C3G 12.4(6) . 2
C3G C4G C3G 108.4(8) . 2
C3G C4G C3G 66.4(5) 3 2
C3G C4G C3G 60.6(3) 4 2
C6G C4G C3G 90.1(6) 2 2
C3G C5G C4G 130(3) 2 2
C3G C5G C4G 156(2) 2 3
C4G C5G C4G 41.1(12) 2 3
C3G C5G C4G 128(2) 2 4
C4G C5G C4G 14.5(6) 2 4
C4G C5G C4G 35.5(15) 3 4
C3G C5G C4G 141.9(19) 2 .
C4G C5G C4G 35.1(13) 2 .
C4G C5G C4G 14.7(8) 3 .
C4G C5G C4G 25.0(5) 4 .
C3G C5G C6G 24.1(14) 2 .
C4G C5G C6G 121.4(17) 2 .
C4G C5G C6G 132.9(12) 3 .
C4G C5G C6G 113.7(10) 4 .
C4G C5G C6G 120.1(9) . .
C3G C5G C5G 130.4(16) 2 4
C4G C5G C5G 70.9(7) 2 4
C4G C5G C5G 34.5(11) 3 4
C4G C5G C5G 59.7(9) 4 4
C4G C5G C5G 35.8(7) . 4
C6G C5G C5G 107.4(6) . 4
C3G C5G C5G 95(2) 2 3
C4G C5G C5G 34.9(11) 2 3
C4G C5G C5G 71.1(9) 3 3
C4G C5G C5G 35.5(8) 4 3
C4G C5G C5G 59.4(8) . 3
C6G C5G C5G 88.3(7) . 3
C5G C5G C5G 90.000(2) 4 3
C3G C5G C3G 108.5(19) 2 3
C4G C5G C3G 94.7(13) 2 3
C4G C5G C3G 59.7(13) 3 3
C4G C5G C3G 82.1(8) 4 3
C4G C5G C3G 60.0(4) . 3
C6G C5G C3G 88.3(8) . 3
C5G C5G C3G 25.2(6) 4 3
C5G C5G C3G 106.1(7) 3 3
C3G C5G C2G 39.7(13) 2 2
C4G C5G C2G 121.1(16) 2 2
C4G C5G C2G 119.6(13) 3 2
C4G C5G C2G 109.8(10) 4 2
C4G C5G C2G 109.0(9) . 2
C6G C5G C2G 17.2(7) . 2
C5G C5G C2G 90.8(5) 4 2
C5G C5G C2G 93.0(6) 3 2
C3G C5G C2G 71.1(7) 3 2
C3G C5G C3G 81.8(17) 2 4
C4G C5G C3G 49.4(16) 2 4
C4G C5G C3G 80.8(14) 3 4
C4G C5G C3G 46.5(6) 4 4
C4G C5G C3G 67.3(5) . 4
C6G C5G C3G 72.7(6) . 4
C5G C5G C3G 91.8(9) 4 4
C5G C5G C3G 15.9(5) 3 4
C3G C5G C3G 101.9(9) 3 4
C2G C5G C3G 77.2(8) 2 4
C3G C5G C6G 85.4(16) 2 4
C4G C5G C6G 105.4(10) 2 4
C4G C5G C6G 79.0(12) 3 4
C4G C5G C6G 91.0(8) 4 4
C4G C5G C6G 74.7(6) . 4
C6G C5G C6G 64.3(8) . 4
C5G C5G C6G 45.6(4) 4 4
C5G C5G C6G 102.3(4) 3 4
C3G C5G C6G 24.1(6) 3 4
C2G C5G C6G 47.0(5) 2 4
C3G C5G C6G 92.4(7) 4 4
C2G C6G C3G 141(2) 2 2
C2G C6G C5G 124.8(18) 2 .
C3G C6G C5G 20.4(11) 2 .
C2G C6G C1G 45(2) 2 .
C3G C6G C1G 138.3(15) 2 .
C5G C6G C1G 119.6(9) . .
C2G C6G C1G 25.6(19) 2 4
C3G C6G C1G 135.2(15) 2 4
C5G C6G C1G 114.9(9) . 4
C1G C6G C1G 23.5(7) . 4
C2G C6G C2G 78(2) 2 4
C3G C6G C2G 117.8(17) 2 4
C5G C6G C2G 107.2(8) . 4
C1G C6G C2G 33.6(6) . 4
C1G C6G C2G 56.3(8) 4 4
C2G C6G C6G 52.1(14) 2 4
C3G C6G C6G 90.4(13) 2 4
C5G C6G C6G 72.7(5) . 4
C1G C6G C6G 68.5(4) . 4
C1G C6G C6G 49.1(7) 4 4
C2G C6G C6G 91.5(8) 4 4
C2G C6G C6G 93.3(18) 2 3
C3G C6G C6G 97.5(14) 2 3
C5G C6G C6G 87.4(6) . 3
C1G C6G C6G 49.3(5) . 3
C1G C6G C6G 68.6(5) 4 3
C2G C6G C6G 20.4(6) 4 3
C6G C6G C6G 90.000(1) 4 3
C2G C6G C1G 49.0(17) 2 3
C3G C6G C1G 126.4(15) 2 3
C5G C6G C1G 107.4(8) . 3
C1G C6G C1G 12.3(3) . 3
C1G C6G C1G 23.9(9) 4 3
C2G C6G C1G 34.1(11) 4 3
C6G C6G C1G 60.5(5) 4 3
C6G C6G C1G 44.6(5) 3 3
C2G C6G C1G 36.7(16) 2 2
C3G C6G C1G 124.5(15) 2 2
C5G C6G C1G 104.1(8) . 2
C1G C6G C1G 23.8(6) . 2
C1G C6G C1G 12.3(4) 4 2
C2G C6G C1G 51.7(11) 4 2
C6G C6G C1G 44.7(3) 4 2
C6G C6G C1G 60.4(5) 3 2
C1G C6G C1G 17.7(4) 3 2
C2G C6G C5G 124(2) 2 3
C3G C6G C5G 54.6(13) 2 3
C5G C6G C5G 46.1(6) . 3
C1G C6G C5G 87.9(7) . 3
C1G C6G C5G 99.4(7) 4 3
C2G C6G C5G 63.4(6) 4 3
C6G C6G C5G 88.1(4) 4 3
C6G C6G C5G 43.0(4) 3 3
C1G C6G C5G 78.8(6) 3 3
C1G C6G C5G 87.5(7) 2 3
C2G C6G C4G 124(2) 2 2
C3G C6G C4G 35.7(9) 2 2
C5G C6G C4G 21.6(9) . 2
C1G C6G C4G 102.6(9) . 2
C1G C6G C4G 105.1(9) 4 2
C2G C6G C4G 85.7(10) 4 2
C6G C6G C4G 75.0(4) 4 2
C6G C6G C4G 65.8(6) 3 2
C1G C6G C4G 91.1(8) 3 2
C1G C6G C4G 93.0(8) 2 2
C5G C6G C4G 25.3(5) 3 2

loop_
_geom_bond_atom_site_label_1
_geom_bond_atom_site_label_2
_geom_bond_distance
_geom_bond_site_symmetry_2
C8 C5 1.5239(13) .
C8 C1 1.5243(13) 3
C2A C3A 1.389(8) .
C4A C3A 1.351(9) .
C6A O7A 1.489(8) .
C3A C9A 1.570(7) .
C9A C12A 1.496(6) .
C9A C10A 1.526(9) .
C9A C11A 1.560(8) .
C1 C2B 1.437(7) .
C1 C6B 1.451(7) .
C1 C8 1.5243(13) 4
C5 C4B 1.451(10) .
C5 C6B 1.457(7) .
C2B C3B 1.400(11) .
C4B C3B 1.458(13) .
C6B O7B 1.217(17) .
C3B C9B 1.462(18) .
C9B C11B 1.515(19) .
C9B C10B 1.545(18) .
C9B C12B 1.61(2) .
F1 F1 1.13(3) 3
F1 F1 1.13(3) 4
F1 C1G 1.384(12) .
F1 C1G 1.579(16) 4
F1 F1 1.60(5) 2
F1 C1G 1.607(18) 3
F1 C1G 1.78(2) 2
F1 C2G 1.802(15) 4
C1G C1G 0.551(17) 3
C1G C1G 0.551(17) 4
C1G C1G 0.78(2) 2
C1G C2G 0.822(14) 4
C1G C2G 1.00(3) 2
C1G C2G 1.333(14) .
C1G C6G 1.353(18) .
C1G C6G 1.356(18) 3
C1G C2G 1.452(16) 3
C1G F1 1.579(16) 3
C1G F1 1.607(18) 4
C2G C6G 0.65(2) 2
C2G C1G 0.822(14) 3
C2G C1G 1.00(3) 2
C2G C3G 1.345(12) .
C2G C1G 1.452(16) 4
C2G C6G 1.464(15) 3
C2G C2G 1.475(17) 4
C2G C2G 1.475(17) 3
C2G C5G 1.789(18) 2
C2G F1 1.802(15) 3
C2G C6G 1.918(17) 4
C3G C5G 0.666(13) 2
C3G C6G 0.780(15) 2
C3G C4G 1.346(11) .
C3G C4G 1.460(16) 4
C3G C5G 1.559(17) 4
C3G C4G 1.819(14) 3
C3G C5G 1.855(19) 3
C3G C3G 1.879(14) 4
C3G C3G 1.879(14) 3
C3G C4G 1.906(17) 2
C3G C6G 1.939(17) 3
C4G C4G 0.577(13) 4
C4G C4G 0.577(13) 3
C4G C5G 0.82(2) 2
C4G C4G 0.816(18) 2
C4G C5G 0.826(15) 4
C4G C5G 1.33(2) 3
C4G C5G 1.336(12) .
C4G C3G 1.460(16) 3
C4G C3G 1.819(14) 4
C4G C6G 1.900(15) 2
C4G C3G 1.906(17) 2
C5G C3G 0.666(13) 2
C5G C4G 0.82(2) 2
C5G C4G 0.826(15) 3
C5G C4G 1.33(2) 4
C5G C6G 1.340(12) .
C5G C5G 1.352(15) 4
C5G C5G 1.352(15) 3
C5G C3G 1.559(17) 3
C5G C2G 1.789(18) 2
C5G C3G 1.855(19) 4
C5G C6G 1.875(13) 4
C6G C2G 0.65(2) 2
C6G C3G 0.780(15) 2
C6G C1G 1.356(18) 4
C6G C2G 1.464(15) 4
C6G C6G 1.77(2) 4
C6G C6G 1.77(2) 3
C6G C1G 1.79(2) 3
C6G C1G 1.79(2) 2
C6G C5G 1.875(13) 3
C6G C4G 1.900(15) 2
